data_7025035
loop_
_publ_author_name
'Zhang, Jian'
'Wu, Tao'
'Feng, Pingyun'
'Bu, Xianhui'

_publ_section_title
;
 Hydrogen-bonded boron imidazolate frameworks.
;
_journal_issue 7
_journal_name_full 'Dalton transactions (Cambridge, England : 2003)'
_journal_page_first 1702
_journal_page_last 1704
_journal_paper_doi 10.1039/b924633a
_journal_volume 39
_journal_year 2010
_chemical_formula_sum 'C20 H24 B Li N8 O4'
_chemical_formula_weight 458.22
_chemical_name_systematic
;
?
;
_space_group_IT_number 82
_symmetry_cell_setting tetragonal
_symmetry_space_group_name_Hall 'I -4'
_symmetry_space_group_name_H-M 'I -4'
_atom_sites_solution_hydrogens geom
_atom_sites_solution_primary direct
_atom_sites_solution_secondary difmap
_audit_creation_method SHELXL-97
_cell_angle_alpha 90.00
_cell_angle_beta 90.00
_cell_angle_gamma 90.00
_cell_formula_units_Z 4
_cell_length_a 10.1374(9)
_cell_length_b 10.1374(9)
_cell_length_c 24.286(4)
_cell_measurement_reflns_used 1443
_cell_measurement_temperature 293(2)
_cell_measurement_theta_max 24.42
_cell_measurement_theta_min 2.84
_cell_volume 2495.8(5)
_computing_cell_refinement 'Bruker SMART'
_computing_data_collection 'Bruker SMART'
_computing_data_reduction 'Bruker SAINT'
_computing_molecular_graphics 'Bruker SHELXTL'
_computing_publication_material 'Bruker SHELXTL'
_computing_structure_refinement 'SHELXL-97 (Sheldrick, 1997)'
_computing_structure_solution 'SHELXS-97 (Sheldrick, 1990)'
_diffrn_ambient_temperature 293(2)
_diffrn_measured_fraction_theta_full 0.998
_diffrn_measured_fraction_theta_max 0.998
_diffrn_measurement_device_type 'CCD area detector'
_diffrn_measurement_method 'phi and omega scans'
_diffrn_radiation_monochromator graphite
_diffrn_radiation_source 'fine-focus sealed tube'
_diffrn_radiation_type MoK\a
_diffrn_radiation_wavelength 0.71073
_diffrn_reflns_av_R_equivalents 0.0419
_diffrn_reflns_av_sigmaI/netI 0.0331
_diffrn_reflns_limit_h_max 11
_diffrn_reflns_limit_h_min -12
_diffrn_reflns_limit_k_max 12
_diffrn_reflns_limit_k_min -9
_diffrn_reflns_limit_l_max 28
_diffrn_reflns_limit_l_min -28
_diffrn_reflns_number 5590
_diffrn_reflns_theta_full 25.11
_diffrn_reflns_theta_max 25.11
_diffrn_reflns_theta_min 1.68
_exptl_absorpt_coefficient_mu 0.087
_exptl_absorpt_correction_type none
_exptl_crystal_colour colorless
_exptl_crystal_density_diffrn 1.219
_exptl_crystal_density_method 'not measured'
_exptl_crystal_description diamond
_exptl_crystal_F_000 960
_refine_diff_density_max 0.372
_refine_diff_density_min -0.247
_refine_diff_density_rms 0.067
_refine_ls_abs_structure_details 'Flack H D (1983), Acta Cryst. A39, 876-881'
_refine_ls_abs_structure_Flack 10(10)
_refine_ls_extinction_method none
_refine_ls_goodness_of_fit_ref 1.143
_refine_ls_hydrogen_treatment mixed
_refine_ls_matrix_type full
_refine_ls_number_parameters 161
_refine_ls_number_reflns 1146
_refine_ls_number_restraints 0
_refine_ls_restrained_S_all 1.143
_refine_ls_R_factor_all 0.0663
_refine_ls_R_factor_gt 0.0510
_refine_ls_shift/su_max 0.012
_refine_ls_shift/su_mean 0.002
_refine_ls_structure_factor_coef Fsqd
_refine_ls_weighting_details 'calc w=1/[\s^2^(Fo^2^)+(0.1004P)^2^+0.5888P] where P=(Fo^2^+2Fc^2^)/3'
_refine_ls_weighting_scheme calc
_refine_ls_wR_factor_gt 0.1397
_refine_ls_wR_factor_ref 0.1528
_reflns_number_gt 939
_reflns_number_total 1146
_reflns_threshold_expression >2sigma(I)
_cod_data_source_file b924633a.txt
_cod_data_source_block 1
_cod_depositor_comments
;
The following automatic conversions were performed:

'_symmetry_cell_setting' value 'Tetragonal' changed to 'tetragonal'
according to /home/saulius/struct/CIF-dictionaries/cif_core.dic
dictionary named 'cif_core.dic' version 2.4.2 from 2011-04-26.

Automatic conversion script
Id: cif_fix_values 1891 2012-01-12 08:04:46Z andrius 
;
_cod_original_sg_symbol_H-M I-4
_cod_database_code 7025035

loop_
_symmetry_equiv_pos_as_xyz
'x, y, z'
'-x, -y, z'
'y, -x, -z'
'-y, x, -z'
'x+1/2, y+1/2, z+1/2'
'-x+1/2, -y+1/2, z+1/2'
'y+1/2, -x+1/2, -z+1/2'
'-y+1/2, x+1/2, -z+1/2'

loop_
_atom_site_label
_atom_site_type_symbol
_atom_site_fract_x
_atom_site_fract_y
_atom_site_fract_z
_atom_site_U_iso_or_equiv
_atom_site_adp_type
_atom_site_occupancy
_atom_site_symmetry_multiplicity
_atom_site_calc_flag
_atom_site_refinement_flags
O1 O 0.5886(4) -0.3626(4) -0.24013(16) 0.0490(10) Uani 1 1 d .
H1O H 0.568(7) -0.328(7) -0.210(3) 0.073 Uiso 1 1 d .
O2 O 0.3288(3) -0.4771(3) -0.31778(13) 0.0364(8) Uani 1 1 d .
H2O H 0.315(6) -0.445(6) -0.353(3) 0.055 Uiso 1 1 d .
B1 B 0.5000 0.0000 -0.0330(2) 0.0230(14) Uani 1 2 d S
Li1 Li 0.5000 -0.5000 -0.2800(4) 0.037(3) Uani 1 2 d S
N1 N 0.5020(3) -0.1247(3) -0.07026(13) 0.0239(8) Uani 1 1 d .
N2 N 0.5427(4) -0.2598(4) -0.14038(16) 0.0337(9) Uani 1 1 d .
N3 N 0.7556(4) 0.0411(4) 0.07603(14) 0.0291(9) Uani 1 1 d .
N4 N 0.6233(3) 0.0023(3) 0.00458(14) 0.0230(8) Uani 1 1 d .
C1 C 0.7279(5) -0.3835(7) -0.2440(3) 0.070(2) Uani 1 1 d .
C2 C 0.2421(6) -0.5815(6) -0.3017(2) 0.0565(16) Uani 1 1 d .
C3 C 0.4466(5) -0.3140(5) -0.1079(2) 0.0350(11) Uani 1 1 d .
H3A H 0.4056 -0.3947 -0.1142 0.042 Uiso 1 1 calc R
C4 C 0.6731(5) -0.0536(5) -0.14103(19) 0.0342(11) Uani 1 1 d .
H4A H 0.7101 -0.0914 -0.1738 0.051 Uiso 1 1 calc R
H4B H 0.7421 -0.0380 -0.1147 0.051 Uiso 1 1 calc R
H4C H 0.6307 0.0284 -0.1499 0.051 Uiso 1 1 calc R
C5 C 0.4204(4) -0.2322(4) -0.06527(17) 0.0291(10) Uani 1 1 d .
H5A H 0.3585 -0.2462 -0.0376 0.035 Uiso 1 1 calc R
C6 C 0.5529(5) 0.1764(5) 0.07398(18) 0.0328(11) Uani 1 1 d .
H6A H 0.5888 0.2117 0.1074 0.049 Uiso 1 1 calc R
H6B H 0.4682 0.1378 0.0814 0.049 Uiso 1 1 calc R
H6C H 0.5431 0.2459 0.0475 0.049 Uiso 1 1 calc R
C7 C 0.7312(4) -0.0810(4) 0.00052(17) 0.0269(9) Uani 1 1 d .
H7A H 0.7464 -0.1427 -0.0271 0.032 Uiso 1 1 calc R
C8 C 0.8099(5) -0.0561(5) 0.04378(18) 0.0319(11) Uani 1 1 d .
H8A H 0.8895 -0.0985 0.0509 0.038 Uiso 1 1 calc R
C9 C 0.6439(4) 0.0732(4) 0.05164(17) 0.0256(9) Uani 1 1 d .
C10 C 0.5749(4) -0.1458(4) -0.11723(17) 0.0275(10) Uani 1 1 d .

loop_
_atom_site_aniso_label
_atom_site_aniso_U_11
_atom_site_aniso_U_22
_atom_site_aniso_U_33
_atom_site_aniso_U_23
_atom_site_aniso_U_13
_atom_site_aniso_U_12
O1 0.0378(19) 0.068(3) 0.041(2) -0.0308(19) 0.0047(16) -0.0014(18)
O2 0.0403(19) 0.044(2) 0.0253(16) 0.0109(16) -0.0089(14) -0.0122(16)
B1 0.030(4) 0.022(4) 0.017(3) 0.000 0.000 0.006(3)
Li1 0.040(6) 0.044(7) 0.026(6) 0.000 0.000 -0.001(5)
N1 0.026(2) 0.026(2) 0.0197(17) -0.0005(14) 0.0025(14) -0.0015(16)
N2 0.032(2) 0.038(2) 0.031(2) -0.0108(18) 0.0021(18) -0.0008(18)
N3 0.031(2) 0.032(2) 0.0247(18) 0.0045(16) -0.0044(15) -0.0028(18)
N4 0.027(2) 0.023(2) 0.0186(16) 0.0007(14) 0.0006(14) 0.0022(16)
C1 0.035(3) 0.108(6) 0.068(4) -0.052(4) 0.013(3) -0.013(3)
C2 0.051(3) 0.065(4) 0.053(3) 0.033(3) -0.009(3) -0.019(3)
C3 0.038(3) 0.029(3) 0.038(3) -0.006(2) 0.000(2) -0.001(2)
C4 0.033(3) 0.041(3) 0.029(2) -0.006(2) 0.006(2) -0.003(2)
C5 0.031(2) 0.032(3) 0.025(2) 0.0005(18) 0.0065(19) -0.002(2)
C6 0.036(3) 0.035(3) 0.027(2) -0.0067(19) 0.0003(19) 0.002(2)
C7 0.029(2) 0.029(2) 0.023(2) 0.0009(18) 0.0036(18) 0.0023(19)
C8 0.025(2) 0.037(3) 0.034(2) 0.009(2) -0.0040(19) 0.004(2)
C9 0.028(2) 0.030(2) 0.019(2) 0.0051(18) -0.0025(17) -0.0036(19)
C10 0.025(2) 0.035(3) 0.023(2) -0.0032(18) -0.0008(17) 0.0044(19)

loop_
_atom_type_symbol
_atom_type_description
_atom_type_scat_dispersion_real
_atom_type_scat_dispersion_imag
_atom_type_scat_source
C C 0.0033 0.0000 'International Tables Vol C Tables 4.2.6.8 and 6.1.1.4'
H H 0.0000 0.0000 'International Tables Vol C Tables 4.2.6.8 and 6.1.1.4'
Li Li -0.0003 0.0000 'International Tables Vol C Tables 4.2.6.8 and 6.1.1.4'
B B 0.0013 0.0000 'International Tables Vol C Tables 4.2.6.8 and 6.1.1.4'
N N 0.0061 0.0000 'International Tables Vol C Tables 4.2.6.8 and 6.1.1.4'
O O 0.0106 0.0000 'International Tables Vol C Tables 4.2.6.8 and 6.1.1.4'

loop_
_geom_angle_atom_site_label_1
_geom_angle_atom_site_label_2
_geom_angle_atom_site_label_3
_geom_angle
_geom_angle_site_symmetry_1
_geom_angle_site_symmetry_3
C1 O1 Li1 108.7(3) . .
C1 O1 H1O 111(5) . .
Li1 O1 H1O 129(5) . .
C2 O2 Li1 109.1(3) . .
C2 O2 H2O 115(4) . .
Li1 O2 H2O 127(4) . .
N4 B1 N4 107.7(4) . 2_655
N4 B1 N1 110.18(18) . .
N4 B1 N1 109.96(18) 2_655 .
N4 B1 N1 109.96(18) . 2_655
N4 B1 N1 110.18(18) 2_655 2_655
N1 B1 N1 108.9(4) . 2_655
O1 Li1 O1 119.3(5) . 2_645
O1 Li1 O2 84.75(14) . 2_645
O1 Li1 O2 124.04(15) 2_645 2_645
O1 Li1 O2 124.04(15) . .
O1 Li1 O2 84.75(14) 2_645 .
O2 Li1 O2 124.7(5) 2_645 .
O1 Li1 C1 29.68(17) . .
O1 Li1 C1 123.1(4) 2_645 .
O2 Li1 C1 57.17(15) 2_645 .
O2 Li1 C1 147.0(2) . .
O1 Li1 C1 123.1(4) . 2_645
O1 Li1 C1 29.68(17) 2_645 2_645
O2 Li1 C1 147.0(2) 2_645 2_645
O2 Li1 C1 57.17(15) . 2_645
C1 Li1 C1 142.7(5) . 2_645
C5 N1 C10 105.8(4) . .
C5 N1 B1 125.9(3) . .
C10 N1 B1 128.0(3) . .
C10 N2 C3 106.3(4) . .
C9 N3 C8 105.4(4) . .
C9 N4 C7 105.0(3) . .
C9 N4 B1 128.7(3) . .
C7 N4 B1 125.9(3) . .
O1 C1 C2 107.5(5) . 2_645
O1 C1 Li1 41.6(2) . .
C2 C1 Li1 76.5(4) 2_645 .
O2 C2 C1 108.1(5) . 2_645
C5 C3 N2 109.5(4) . .
C5 C3 H3A 125.2 . .
N2 C3 H3A 125.2 . .
C10 C4 H4A 109.5 . .
C10 C4 H4B 109.5 . .
H4A C4 H4B 109.5 . .
C10 C4 H4C 109.5 . .
H4A C4 H4C 109.5 . .
H4B C4 H4C 109.5 . .
C3 C5 N1 107.5(4) . .
C3 C5 H5A 126.2 . .
N1 C5 H5A 126.2 . .
C9 C6 H6A 109.5 . .
C9 C6 H6B 109.5 . .
H6A C6 H6B 109.5 . .
C9 C6 H6C 109.5 . .
H6A C6 H6C 109.5 . .
H6B C6 H6C 109.5 . .
C8 C7 N4 107.4(4) . .
C8 C7 H7A 126.3 . .
N4 C7 H7A 126.3 . .
C7 C8 N3 110.0(4) . .
C7 C8 H8A 125.0 . .
N3 C8 H8A 125.0 . .
N3 C9 N4 112.2(4) . .
N3 C9 C6 122.6(4) . .
N4 C9 C6 125.2(4) . .
N2 C10 N1 110.8(4) . .
N2 C10 C4 123.3(4) . .
N1 C10 C4 125.8(4) . .

loop_
_geom_bond_atom_site_label_1
_geom_bond_atom_site_label_2
_geom_bond_distance
_geom_bond_site_symmetry_2
O1 C1 1.432(7) .
O1 Li1 1.920(6) .
O1 H1O 0.83(7) .
O2 C2 1.430(6) .
O2 Li1 1.976(5) .
O2 H2O 0.92(7) .
B1 N4 1.548(5) .
B1 N4 1.548(5) 2_655
B1 N1 1.555(5) .
B1 N1 1.555(5) 2_655
Li1 O1 1.920(6) 2_645
Li1 O2 1.976(5) 2_645
Li1 C1 2.738(6) .
Li1 C1 2.738(6) 2_645
N1 C5 1.373(6) .
N1 C10 1.376(5) .
N2 C10 1.325(6) .
N2 C3 1.370(6) .
N3 C9 1.319(6) .
N3 C8 1.374(6) .
N4 C9 1.366(5) .
N4 C7 1.386(5) .
C1 C2 1.477(8) 2_645
C2 C1 1.477(8) 2_645
C3 C5 1.352(7) .
C3 H3A 0.9300 .
C4 C10 1.483(6) .
C4 H4A 0.9600 .
C4 H4B 0.9600 .
C4 H4C 0.9600 .
C5 H5A 0.9300 .
C6 C9 1.497(6) .
C6 H6A 0.9600 .
C6 H6B 0.9600 .
C6 H6C 0.9600 .
C7 C8 1.343(6) .
C7 H7A 0.9300 .
C8 H8A 0.9300 .

loop_
_geom_hbond_atom_site_label_D
_geom_hbond_atom_site_label_H
_geom_hbond_atom_site_label_A
_geom_hbond_distance_DH
_geom_hbond_distance_HA
_geom_hbond_distance_DA
_geom_hbond_angle_DHA
_geom_hbond_site_symmetry_A
O1 H1O N2 0.83(7) 1.85(7) 2.678(5) 173(7) .
O2 H2O N3 0.92(7) 1.84(7) 2.690(5) 153(5) 5_444
